data_7132115
loop_
_publ_author_name
'He, Biqi'
'Kuang, Kuan'
'Xu, Bing'
'Tang, Junjie'
'Cao, Sheng'
'Yu, Zixian'
'Li, Mingkai'
'He, Yunbin'
'Chen, Junnian'

_publ_section_title
;
 Broadband red emission from one-dimensional hexamethonium lead bromide
 perovskitoid
;
_journal_name_full 'Chemical Communications'
_journal_paper_doi 10.1039/D3CC03477A
_journal_year 2023
_chemical_formula_moiety 'Br6 Pb2, C12 H30 N2'
_chemical_formula_sum 'C12 H30 Br6 N2 Pb2'
_chemical_formula_weight 1096.22
_space_group_crystal_system monoclinic
_space_group_IT_number 13
_space_group_name_Hall '-P 2yc'
_space_group_name_H-M_alt 'P 1 2/c 1'
_atom_sites_solution_hydrogens geom
_atom_sites_solution_primary dual
_audit_creation_date 2023-09-01
_audit_creation_method
;
Olex2 1.5
(compiled 2021.08.20 svn.r13c46975 for OlexSys, GUI svn.r6396)
;
_audit_update_record
;
2023-09-05 deposited with the CCDC.	2023-09-07 downloaded from the CCDC.
;
_cell_angle_alpha 90
_cell_angle_beta 99.2890(10)
_cell_angle_gamma 90
_cell_formula_units_Z 4
_cell_length_a 12.1162(2)
_cell_length_b 9.5440(2)
_cell_length_c 22.0199(5)
_cell_measurement_reflns_used 9992
_cell_measurement_temperature 298.00
_cell_measurement_theta_max 60.40
_cell_measurement_theta_min 3.22
_cell_volume 2512.92(9)
_computing_cell_refinement 'SAINT V8.40B (?, 2016)'
_computing_data_reduction 'SAINT V8.40B (?, 2016)'
_computing_molecular_graphics 'Olex2 1.5 (Dolomanov et al., 2009)'
_computing_publication_material 'Olex2 1.5 (Dolomanov et al., 2009)'
_computing_structure_refinement 'SHELXL 2018/3 (Sheldrick, 2015)'
_computing_structure_solution 'SHELXT 2014/5 (Sheldrick, 2014)'
_diffrn_ambient_temperature 298.00
_diffrn_measured_fraction_theta_full 0.995
_diffrn_measured_fraction_theta_max 0.994
_diffrn_measurement_device_type 'Bruker APEX-II CCD'
_diffrn_measurement_method '\f and \w scans'
_diffrn_radiation_monochromator graphite
_diffrn_radiation_type MoK\a
_diffrn_radiation_wavelength 0.71073
_diffrn_reflns_av_R_equivalents 0.1058
_diffrn_reflns_av_unetI/netI 0.0945
_diffrn_reflns_Laue_measured_fraction_full 0.995
_diffrn_reflns_Laue_measured_fraction_max 0.994
_diffrn_reflns_limit_h_max 14
_diffrn_reflns_limit_h_min -15
_diffrn_reflns_limit_k_max 12
_diffrn_reflns_limit_k_min -7
_diffrn_reflns_limit_l_max 28
_diffrn_reflns_limit_l_min -28
_diffrn_reflns_number 25084
_diffrn_reflns_point_group_measured_fraction_full 0.995
_diffrn_reflns_point_group_measured_fraction_max 0.994
_diffrn_reflns_theta_full 25.242
_diffrn_reflns_theta_max 27.472
_diffrn_reflns_theta_min 1.703
_diffrn_source_current 1.4
_diffrn_source_power 0.07
_diffrn_source_voltage 50.0
_diffrn_standards_number 0
_exptl_absorpt_coefficient_mu 22.921
_exptl_absorpt_correction_T_max 0.7519
_exptl_absorpt_correction_T_min 0.3464
_exptl_absorpt_correction_type multi-scan
_exptl_absorpt_process_details
;
SADABS-2016/2 (Bruker,2016/2) was used for absorption correction.
wR2(int) was 0.1415 before and 0.0774 after correction.
The Ratio of minimum to maximum transmission is 0.4607.
The \l/2 correction factor is Not present.
;
_exptl_crystal_colour colourless
_exptl_crystal_colour_primary colourless
_exptl_crystal_density_diffrn 2.898
_exptl_crystal_description block
_exptl_crystal_F_000 1960
_exptl_crystal_size_max 0.12
_exptl_crystal_size_mid 0.11
_exptl_crystal_size_min 0.1
_refine_diff_density_max 2.971
_refine_diff_density_min -4.597
_refine_diff_density_rms 0.508
_refine_ls_extinction_method none
_refine_ls_goodness_of_fit_ref 1.061
_refine_ls_hydrogen_treatment constr
_refine_ls_matrix_type full
_refine_ls_number_parameters 206
_refine_ls_number_reflns 5720
_refine_ls_number_restraints 171
_refine_ls_restrained_S_all 1.056
_refine_ls_R_factor_all 0.0927
_refine_ls_R_factor_gt 0.0577
_refine_ls_shift/su_max 0.001
_refine_ls_shift/su_mean 0.000
_refine_ls_structure_factor_coef Fsqd
_refine_ls_weighting_details 'w=1/[\s^2^(Fo^2^)+(0.0806P)^2^] where P=(Fo^2^+2Fc^2^)/3'
_refine_ls_weighting_scheme calc
_refine_ls_wR_factor_gt 0.1285
_refine_ls_wR_factor_ref 0.1507
_reflns_Friedel_coverage 0.000
_reflns_number_gt 4147
_reflns_number_total 5720
_reflns_threshold_expression 'I > 2\s(I)'
_cod_data_source_file d3cc03477a2.cif
_cod_data_source_block 1
_cod_database_code 7132115
_shelx_shelxl_version_number 2018/3
_shelx_space_group_comment
;
The symmetry employed for this shelxl refinement is uniquely defined
by the following loop, which should always be used as a source of
symmetry information in preference to the above space-group names.
They are only intended as comments.
;
_olex2_refinement_description
;
1. Fixed Uiso
 At 1.2 times of:
  All C(H,H) groups
 At 1.5 times of:
  All C(H,H,H) groups
2. Uiso/Uaniso restraints and constraints
N1 \\sim N2 \\sim C1 \\sim C2 \\sim C3 \\sim C4 \\sim C5 \\sim C6 \\sim C7
\\sim C8 \\sim C9 \\sim C10 \\sim C11 \\sim C12: within 2A with sigma of 0.01
and sigma for terminal atoms of 0.02 within 2A
3. Rigid body (RIGU) restrains
 N1, N2, C1, C2, C3, C4, C5, C6, C7, C8, C9, C10, C11, C12
 with sigma for 1-2 distances of 0.001 and sigma for 1-3 distances of 0.002
4.a Secondary CH2 refined with riding coordinates:
 C4(H4A,H4B), C5(H5A,H5B), C6(H6A,H6B), C7(H7A,H7B), C8(H8A,H8B), C9(H9A,H9B)
4.b Idealised Me refined as rotating group:
 C1(H1A,H1B,H1C), C2(H2A,H2B,H2C), C3(H3A,H3B,H3C), C10(H10A,H10B,H10C),
 C11(H11A,H11B,H11C), C12(H12A,H12B,H12C)
;
_olex2_submission_special_instructions 'No special instructions were received'

loop_
_space_group_symop_operation_xyz
'x, y, z'
'-x, y, -z+1/2'
'-x, -y, -z'
'x, -y, z-1/2'

loop_
_atom_site_label
_atom_site_type_symbol
_atom_site_fract_x
_atom_site_fract_y
_atom_site_fract_z
_atom_site_U_iso_or_equiv
_atom_site_adp_type
_atom_site_occupancy
_atom_site_site_symmetry_order
_atom_site_calc_flag
_atom_site_refinement_flags_posn
_atom_site_refinement_flags_adp
_atom_site_refinement_flags_occupancy
_atom_site_disorder_assembly
_atom_site_disorder_group
Pb1 Pb 0.500000 0.73627(5) 0.750000 0.02666(18) Uani 1 2 d S T P . .
Pb2 Pb 0.71823(4) 0.74724(3) 0.63485(2) 0.02512(14) Uani 1 1 d . . . . .
Pb3 Pb 1.000000 0.71618(5) 0.750000 0.02531(17) Uani 1 2 d S T P . .
Br1 Br 0.52741(11) 0.53622(10) 0.65141(6) 0.0324(3) Uani 1 1 d . . . . .
Br2 Br 0.76233(13) 0.72021(12) 0.78968(6) 0.0416(4) Uani 1 1 d . . . . .
Br3 Br 0.89854(11) 0.50754(10) 0.65361(6) 0.0360(3) Uani 1 1 d . . . . .
Br4 Br 0.56381(11) 0.96682(9) 0.66522(6) 0.0310(3) Uani 1 1 d . . . . .
Br5 Br 0.66394(12) 0.79057(11) 0.50711(6) 0.0342(3) Uani 1 1 d . . . . .
Br6 Br 0.91403(11) 0.94003(9) 0.65747(6) 0.0314(3) Uani 1 1 d . . . . .
N1 N 0.6930(9) 0.2639(7) 0.5062(5) 0.0243(16) Uani 1 1 d . U . . .
N2 N 1.2366(9) 0.2351(8) 0.6929(5) 0.0282(17) Uani 1 1 d . U . . .
C1 C 0.6373(11) 0.1753(10) 0.4542(6) 0.032(2) Uani 1 1 d . U . . .
H1A H 0.641822 0.221132 0.415882 0.048 Uiso 1 1 calc R U . . .
H1B H 0.560283 0.161687 0.458079 0.048 Uiso 1 1 calc R U . . .
H1C H 0.674195 0.086052 0.455250 0.048 Uiso 1 1 calc R U . . .
C2 C 0.6993(12) 0.1896(11) 0.5661(6) 0.036(3) Uani 1 1 d . U . . .
H2A H 0.742123 0.105255 0.565227 0.055 Uiso 1 1 calc R U . . .
H2B H 0.625162 0.166604 0.572940 0.055 Uiso 1 1 calc R U . . .
H2C H 0.734618 0.249154 0.598648 0.055 Uiso 1 1 calc R U . . .
C3 C 0.6290(11) 0.3970(10) 0.5093(6) 0.035(3) Uani 1 1 d . U . . .
H3A H 0.667672 0.455536 0.541341 0.053 Uiso 1 1 calc R U . . .
H3B H 0.555714 0.375819 0.518034 0.053 Uiso 1 1 calc R U . . .
H3C H 0.622663 0.445064 0.470631 0.053 Uiso 1 1 calc R U . . .
C4 C 0.8092(9) 0.3057(9) 0.4950(5) 0.0224(16) Uani 1 1 d . U . . .
H4A H 0.841841 0.367006 0.528245 0.027 Uiso 1 1 calc R U . . .
H4B H 0.801154 0.359841 0.457266 0.027 Uiso 1 1 calc R U . . .
C5 C 0.8930(10) 0.1846(10) 0.4899(6) 0.0309(19) Uani 1 1 d . U . . .
H5A H 0.905214 0.130684 0.527787 0.037 Uiso 1 1 calc R U . . .
H5B H 0.863332 0.122378 0.456418 0.037 Uiso 1 1 calc R U . . .
C6 C 1.0006(12) 0.2474(10) 0.4784(7) 0.0332(19) Uani 1 1 d . U . . .
H6A H 0.984314 0.310268 0.443497 0.040 Uiso 1 1 calc R U . . .
H6B H 1.047312 0.172724 0.466812 0.040 Uiso 1 1 calc R U . . .
C7 C 1.0682(10) 0.3287(9) 0.5320(5) 0.0272(19) Uani 1 1 d . U . . .
H7A H 1.134087 0.367649 0.518568 0.033 Uiso 1 1 calc R U . . .
H7B H 1.023260 0.406239 0.542741 0.033 Uiso 1 1 calc R U . . .
C8 C 1.1047(11) 0.2403(8) 0.5892(6) 0.027(2) Uani 1 1 d . U . . .
H8A H 1.039688 0.216893 0.607748 0.032 Uiso 1 1 calc R U . . .
H8B H 1.137166 0.153550 0.577436 0.032 Uiso 1 1 calc R U . . .
C9 C 1.1884(11) 0.3151(10) 0.6355(6) 0.031(2) Uani 1 1 d . U . . .
H9A H 1.153292 0.399274 0.648081 0.038 Uiso 1 1 calc R U . . .
H9B H 1.249843 0.344388 0.615224 0.038 Uiso 1 1 calc R U . . .
C10 C 1.1478(15) 0.1980(19) 0.7280(9) 0.066(4) Uani 1 1 d . U . . .
H10A H 1.113924 0.281954 0.740457 0.099 Uiso 1 1 calc R U . . .
H10B H 1.178980 0.145200 0.763763 0.099 Uiso 1 1 calc R U . . .
H10C H 1.092191 0.142639 0.702705 0.099 Uiso 1 1 calc R U . . .
C11 C 1.2904(17) 0.1046(15) 0.6765(9) 0.081(4) Uani 1 1 d . U . . .
H11A H 1.245628 0.062985 0.641188 0.121 Uiso 1 1 calc R U . . .
H11B H 1.297216 0.040464 0.710488 0.121 Uiso 1 1 calc R U . . .
H11C H 1.363353 0.125698 0.667231 0.121 Uiso 1 1 calc R U . . .
C12 C 1.3194(13) 0.3209(13) 0.7329(7) 0.048(3) Uani 1 1 d . U . . .
H12A H 1.379926 0.343800 0.711400 0.072 Uiso 1 1 calc R U . . .
H12B H 1.347619 0.269336 0.769515 0.072 Uiso 1 1 calc R U . . .
H12C H 1.284501 0.405582 0.743746 0.072 Uiso 1 1 calc R U . . .

loop_
_atom_site_aniso_label
_atom_site_aniso_U_11
_atom_site_aniso_U_22
_atom_site_aniso_U_33
_atom_site_aniso_U_23
_atom_site_aniso_U_13
_atom_site_aniso_U_12
Pb1 0.0330(4) 0.0254(2) 0.0219(3) 0.000 0.0054(3) 0.000
Pb2 0.0257(3) 0.0247(2) 0.0240(3) 0.00008(12) 0.0010(2) 0.00040(14)
Pb3 0.0275(4) 0.0227(2) 0.0231(3) 0.000 -0.0039(3) 0.000
Br1 0.0418(8) 0.0274(4) 0.0268(6) -0.0028(4) 0.0016(6) -0.0005(4)
Br2 0.0511(10) 0.0413(6) 0.0311(8) 0.0005(5) 0.0024(7) -0.0016(5)
Br3 0.0422(8) 0.0275(5) 0.0372(8) -0.0090(4) 0.0028(6) 0.0013(4)
Br4 0.0384(8) 0.0252(4) 0.0284(6) 0.0025(4) 0.0018(6) 0.0013(4)
Br5 0.0386(8) 0.0372(5) 0.0264(7) 0.0006(4) 0.0044(6) 0.0002(5)
Br6 0.0385(8) 0.0247(4) 0.0286(6) 0.0022(4) -0.0020(6) -0.0033(4)
N1 0.025(3) 0.021(3) 0.026(4) -0.004(2) 0.000(3) -0.003(2)
N2 0.034(5) 0.021(3) 0.027(4) 0.001(2) -0.005(3) -0.003(3)
C1 0.031(6) 0.031(4) 0.032(5) -0.009(3) -0.004(4) -0.006(4)
C2 0.041(7) 0.038(5) 0.028(4) 0.002(3) -0.002(4) -0.009(4)
C3 0.038(6) 0.028(3) 0.039(7) -0.005(3) 0.004(6) 0.006(3)
C4 0.023(3) 0.018(3) 0.024(4) -0.005(3) -0.002(3) -0.001(2)
C5 0.029(4) 0.028(3) 0.034(5) -0.006(3) -0.002(4) 0.008(3)
C6 0.028(4) 0.039(4) 0.031(4) -0.004(3) -0.001(3) 0.008(3)
C7 0.029(5) 0.024(3) 0.027(4) 0.005(2) 0.000(3) 0.005(3)
C8 0.032(5) 0.019(3) 0.027(4) 0.003(2) -0.004(3) -0.001(3)
C9 0.032(5) 0.029(3) 0.030(4) 0.004(3) -0.007(3) -0.003(3)
C10 0.044(7) 0.109(10) 0.041(8) 0.013(7) -0.001(6) -0.026(6)
C11 0.120(11) 0.058(5) 0.054(9) -0.010(5) -0.017(8) 0.054(6)
C12 0.053(7) 0.045(5) 0.039(6) 0.008(4) -0.017(5) -0.022(5)

loop_
_atom_type_symbol
_atom_type_description
_atom_type_scat_dispersion_real
_atom_type_scat_dispersion_imag
_atom_type_scat_source
C C 0.0033 0.0016 'International Tables Vol C Tables 4.2.6.8 and 6.1.1.4'
H H 0.0000 0.0000 'International Tables Vol C Tables 4.2.6.8 and 6.1.1.4'
Br Br -0.2901 2.4595 'International Tables Vol C Tables 4.2.6.8 and 6.1.1.4'
N N 0.0061 0.0033 'International Tables Vol C Tables 4.2.6.8 and 6.1.1.4'
Pb Pb -3.3944 10.1111 'International Tables Vol C Tables 4.2.6.8 and 6.1.1.4'

loop_
_geom_angle_atom_site_label_1
_geom_angle_atom_site_label_2
_geom_angle_atom_site_label_3
_geom_angle
_geom_angle_site_symmetry_1
_geom_angle_site_symmetry_3
_geom_angle_publ_flag
Br1 Pb1 Br1 99.33(4) 2_656 . ?
Br1 Pb1 Br2 86.81(4) 2_656 2_656 ?
Br1 Pb1 Br2 89.59(4) . 2_656 ?
Br1 Pb1 Br2 89.59(4) 2_656 . ?
Br1 Pb1 Br2 86.81(4) . . ?
Br1 Pb1 Br4 86.96(3) 2_656 2_656 ?
Br1 Pb1 Br4 86.96(3) . . ?
Br1 Pb1 Br4 169.29(4) 2_656 . ?
Br1 Pb1 Br4 169.28(4) . 2_656 ?
Br2 Pb1 Br2 174.44(4) 2_656 . ?
Br4 Pb1 Br2 101.99(3) . 2_656 ?
Br4 Pb1 Br2 101.99(3) 2_656 . ?
Br4 Pb1 Br2 82.06(3) . . ?
Br4 Pb1 Br2 82.06(3) 2_656 2_656 ?
Br4 Pb1 Br4 88.22(4) 2_656 . ?
Br1 Pb2 Br3 91.56(3) . . ?
Br4 Pb2 Br1 85.61(3) . . ?
Br4 Pb2 Br3 159.64(4) . . ?
Br4 Pb2 Br6 92.31(3) . . ?
Br5 Pb2 Br1 98.81(4) . . ?
Br5 Pb2 Br3 106.48(4) . . ?
Br5 Pb2 Br4 93.87(4) . . ?
Br5 Pb2 Br6 97.34(4) . . ?
Br6 Pb2 Br1 163.83(4) . . ?
Br6 Pb2 Br3 84.82(3) . . ?
Br2 Pb3 Br2 178.60(5) . 2_756 ?
Br3 Pb3 Br2 85.19(3) 2_756 2_756 ?
Br3 Pb3 Br2 95.73(3) 2_756 . ?
Br3 Pb3 Br2 95.73(3) . 2_756 ?
Br3 Pb3 Br2 85.20(4) . . ?
Br3 Pb3 Br3 97.60(5) 2_756 . ?
Br6 Pb3 Br2 86.97(3) . . ?
Br6 Pb3 Br2 92.04(3) 2_756 . ?
Br6 Pb3 Br2 92.04(3) . 2_756 ?
Br6 Pb3 Br2 86.97(3) 2_756 2_756 ?
Br6 Pb3 Br3 175.42(3) 2_756 . ?
Br6 Pb3 Br3 86.30(3) 2_756 2_756 ?
Br6 Pb3 Br3 86.29(3) . . ?
Br6 Pb3 Br3 175.42(3) . 2_756 ?
Br6 Pb3 Br6 89.92(4) . 2_756 ?
Pb1 Br1 Pb2 80.93(3) . . ?
Pb3 Br2 Pb1 148.17(5) . . ?
Pb3 Br3 Pb2 78.94(2) . . ?
Pb2 Br4 Pb1 81.95(3) . . ?
Pb2 Br6 Pb3 81.64(2) . . ?
C1 N1 C3 110.1(10) . . ?
C1 N1 C4 109.8(8) . . ?
C2 N1 C1 111.2(8) . . ?
C2 N1 C3 108.5(9) . . ?
C2 N1 C4 110.6(10) . . ?
C3 N1 C4 106.5(7) . . ?
C10 N2 C9 110.1(11) . . ?
C10 N2 C11 108.4(12) . . ?
C10 N2 C12 107.9(12) . . ?
C11 N2 C9 110.4(11) . . ?
C12 N2 C9 110.7(8) . . ?
C12 N2 C11 109.3(13) . . ?
N1 C1 H1A 109.5 . . ?
N1 C1 H1B 109.5 . . ?
N1 C1 H1C 109.5 . . ?
H1A C1 H1B 109.5 . . ?
H1A C1 H1C 109.5 . . ?
H1B C1 H1C 109.5 . . ?
N1 C2 H2A 109.5 . . ?
N1 C2 H2B 109.5 . . ?
N1 C2 H2C 109.5 . . ?
H2A C2 H2B 109.5 . . ?
H2A C2 H2C 109.5 . . ?
H2B C2 H2C 109.5 . . ?
N1 C3 H3A 109.5 . . ?
N1 C3 H3B 109.5 . . ?
N1 C3 H3C 109.5 . . ?
H3A C3 H3B 109.5 . . ?
H3A C3 H3C 109.5 . . ?
H3B C3 H3C 109.5 . . ?
N1 C4 H4A 108.1 . . ?
N1 C4 H4B 108.1 . . ?
N1 C4 C5 116.7(7) . . ?
H4A C4 H4B 107.3 . . ?
C5 C4 H4A 108.1 . . ?
C5 C4 H4B 108.1 . . ?
C4 C5 H5A 110.1 . . ?
C4 C5 H5B 110.1 . . ?
H5A C5 H5B 108.4 . . ?
C6 C5 C4 108.2(8) . . ?
C6 C5 H5A 110.1 . . ?
C6 C5 H5B 110.1 . . ?
C5 C6 H6A 108.2 . . ?
C5 C6 H6B 108.2 . . ?
C5 C6 C7 116.4(11) . . ?
H6A C6 H6B 107.3 . . ?
C7 C6 H6A 108.2 . . ?
C7 C6 H6B 108.2 . . ?
C6 C7 H7A 108.8 . . ?
C6 C7 H7B 108.8 . . ?
H7A C7 H7B 107.7 . . ?
C8 C7 C6 113.9(9) . . ?
C8 C7 H7A 108.8 . . ?
C8 C7 H7B 108.8 . . ?
C7 C8 H8A 109.2 . . ?
C7 C8 H8B 109.2 . . ?
H8A C8 H8B 107.9 . . ?
C9 C8 C7 112.0(8) . . ?
C9 C8 H8A 109.2 . . ?
C9 C8 H8B 109.2 . . ?
N2 C9 H9A 108.0 . . ?
N2 C9 H9B 108.0 . . ?
C8 C9 N2 117.2(8) . . ?
C8 C9 H9A 108.0 . . ?
C8 C9 H9B 108.0 . . ?
H9A C9 H9B 107.2 . . ?
N2 C10 H10A 109.5 . . ?
N2 C10 H10B 109.5 . . ?
N2 C10 H10C 109.5 . . ?
H10A C10 H10B 109.5 . . ?
H10A C10 H10C 109.5 . . ?
H10B C10 H10C 109.5 . . ?
N2 C11 H11A 109.5 . . ?
N2 C11 H11B 109.5 . . ?
N2 C11 H11C 109.5 . . ?
H11A C11 H11B 109.5 . . ?
H11A C11 H11C 109.5 . . ?
H11B C11 H11C 109.5 . . ?
N2 C12 H12A 109.5 . . ?
N2 C12 H12B 109.5 . . ?
N2 C12 H12C 109.5 . . ?
H12A C12 H12B 109.5 . . ?
H12A C12 H12C 109.5 . . ?
H12B C12 H12C 109.5 . . ?

loop_
_geom_bond_atom_site_label_1
_geom_bond_atom_site_label_2
_geom_bond_distance
_geom_bond_site_symmetry_2
_geom_bond_publ_flag
Pb1 Br1 2.9499(11) 2_656 ?
Pb1 Br1 2.9499(11) . ?
Pb1 Br2 3.1611(16) 2_656 ?
Pb1 Br2 3.1611(16) . ?
Pb1 Br4 3.0644(11) . ?
Pb1 Br4 3.0644(11) 2_656 ?
Pb2 Br1 3.1316(12) . ?
Pb2 Br3 3.1441(12) . ?
Pb2 Br4 2.9569(11) . ?
Pb2 Br5 2.8138(14) . ?
Pb2 Br6 2.9799(12) . ?
Pb3 Br2 3.1416(15) . ?
Pb3 Br2 3.1416(15) 2_756 ?
Pb3 Br3 3.0231(12) 2_756 ?
Pb3 Br3 3.0231(12) . ?
Pb3 Br6 3.0192(11) 2_756 ?
Pb3 Br6 3.0192(11) . ?
N1 C1 1.494(14) . ?
N1 C2 1.487(15) . ?
N1 C3 1.495(12) . ?
N1 C4 1.522(14) . ?
N2 C9 1.511(15) . ?
N2 C10 1.466(18) . ?
N2 C11 1.476(15) . ?
N2 C12 1.471(16) . ?
C1 H1A 0.9600 . ?
C1 H1B 0.9600 . ?
C1 H1C 0.9600 . ?
C2 H2A 0.9600 . ?
C2 H2B 0.9600 . ?
C2 H2C 0.9600 . ?
C3 H3A 0.9600 . ?
C3 H3B 0.9600 . ?
C3 H3C 0.9600 . ?
C4 H4A 0.9700 . ?
C4 H4B 0.9700 . ?
C4 C5 1.555(13) . ?
C5 H5A 0.9700 . ?
C5 H5B 0.9700 . ?
C5 C6 1.493(17) . ?
C6 H6A 0.9700 . ?
C6 H6B 0.9700 . ?
C6 C7 1.535(18) . ?
C7 H7A 0.9700 . ?
C7 H7B 0.9700 . ?
C7 C8 1.520(15) . ?
C8 H8A 0.9700 . ?
C8 H8B 0.9700 . ?
C8 C9 1.498(17) . ?
C9 H9A 0.9700 . ?
C9 H9B 0.9700 . ?
C10 H10A 0.9600 . ?
C10 H10B 0.9600 . ?
C10 H10C 0.9600 . ?
C11 H11A 0.9600 . ?
C11 H11B 0.9600 . ?
C11 H11C 0.9600 . ?
C12 H12A 0.9600 . ?
C12 H12B 0.9600 . ?
C12 H12C 0.9600 . ?

loop_
_geom_torsion_atom_site_label_1
_geom_torsion_atom_site_label_2
_geom_torsion_atom_site_label_3
_geom_torsion_atom_site_label_4
_geom_torsion
_geom_torsion_site_symmetry_1
_geom_torsion_site_symmetry_2
_geom_torsion_site_symmetry_3
_geom_torsion_site_symmetry_4
_geom_torsion_publ_flag
N1 C4 C5 C6 179.4(10) . . . . ?
C1 N1 C4 C5 -60.9(12) . . . . ?
C2 N1 C4 C5 62.2(12) . . . . ?
C3 N1 C4 C5 179.9(10) . . . . ?
C4 C5 C6 C7 69.7(13) . . . . ?
C5 C6 C7 C8 60.9(13) . . . . ?
C6 C7 C8 C9 168.8(10) . . . . ?
C7 C8 C9 N2 -176.4(10) . . . . ?
C10 N2 C9 C8 -62.4(14) . . . . ?
C11 N2 C9 C8 57.3(16) . . . . ?
C12 N2 C9 C8 178.5(11) . . . . ?
